data_4084983
loop_
_publ_author_name
'Hupf, Emanuel'
'Lork, Enno'
'Mebs, Stefan'
'Ch\;eci\'nska, Lilianna'
'Beckmann, Jens'

_publ_section_title
;
 Probing Donor--Acceptor Interactions inperi-Substituted
 Diphenylphosphinoacenaphthyl--Element Dichlorides of Group 13 and 15
 Elements
;
_journal_issue 24
_journal_name_full Organometallics
_journal_page_first 7247
_journal_paper_doi 10.1021/om501036c
_journal_volume 33
_journal_year 2014
_chemical_formula_sum 'C24 H18 Cl2 P Sb'
_chemical_formula_weight 530.00
_chemical_name_systematic
; 
 ? 
;
_space_group_IT_number 14
_symmetry_cell_setting monoclinic
_symmetry_space_group_name_Hall '-P 2ybc'
_symmetry_space_group_name_H-M 'P 1 21/c 1'
_atom_sites_solution_hydrogens geom
_atom_sites_solution_primary direct
_atom_sites_solution_secondary difmap
_audit_creation_method SHELXL-97
_cell_angle_alpha 90.00
_cell_angle_beta 106.221(11)
_cell_angle_gamma 90.00
_cell_formula_units_Z 4
_cell_length_a 12.497(3)
_cell_length_b 9.194(3)
_cell_length_c 19.193(4)
_cell_measurement_reflns_used 55
_cell_measurement_temperature 173
_cell_measurement_theta_max 12.47
_cell_measurement_theta_min 3.24
_cell_volume 2117.4(10)
_computing_cell_refinement 'Siemens XSCANS'
_computing_data_collection 'Siemens XSCANS'
_computing_data_reduction 'Siemens XSCANS'
_computing_molecular_graphics Diamond
_computing_publication_material WinGX
_computing_structure_refinement 'ShelXL (Sheldrick, 2008)'
_computing_structure_solution 'ShelXS (Sheldrick, 2008)'
_diffrn_ambient_temperature 173
_diffrn_measured_fraction_theta_full 0.991
_diffrn_measured_fraction_theta_max 0.991
_diffrn_measurement_device_type 'Bruker P4'
_diffrn_measurement_method '2\q/\w scans'
_diffrn_radiation_monochromator graphite
_diffrn_radiation_source 'fine-focus sealed tube'
_diffrn_radiation_type MoK\a
_diffrn_radiation_wavelength 0.71073
_diffrn_reflns_av_R_equivalents 0.0000
_diffrn_reflns_av_sigmaI/netI 0.0595
_diffrn_reflns_limit_h_max 15
_diffrn_reflns_limit_h_min -15
_diffrn_reflns_limit_k_max 11
_diffrn_reflns_limit_k_min 0
_diffrn_reflns_limit_l_max 24
_diffrn_reflns_limit_l_min 0
_diffrn_reflns_number 4823
_diffrn_reflns_theta_full 27.51
_diffrn_reflns_theta_max 27.51
_diffrn_reflns_theta_min 2.79
_exptl_absorpt_coefficient_mu 1.638
_exptl_absorpt_correction_T_max 0.8049
_exptl_absorpt_correction_T_min 0.5658
_exptl_absorpt_correction_type refdelf
_exptl_absorpt_process_details 'Parkin S,Moezzi B & Hope H, (1995) J. Appl. Cryst. 28, 53-56'
_exptl_crystal_colour yellow
_exptl_crystal_density_diffrn 1.663
_exptl_crystal_density_method 'not measured'
_exptl_crystal_description block
_exptl_crystal_F_000 1048
_exptl_crystal_size_max 0.8
_exptl_crystal_size_mid 0.6
_exptl_crystal_size_min 0.4
_refine_diff_density_max 0.843
_refine_diff_density_min -0.624
_refine_diff_density_rms 0.078
_refine_ls_extinction_method none
_refine_ls_goodness_of_fit_ref 1.092
_refine_ls_hydrogen_treatment constr
_refine_ls_matrix_type full
_refine_ls_number_parameters 253
_refine_ls_number_reflns 4823
_refine_ls_number_restraints 0
_refine_ls_restrained_S_all 1.092
_refine_ls_R_factor_all 0.0359
_refine_ls_R_factor_gt 0.0304
_refine_ls_shift/su_max 0.001
_refine_ls_shift/su_mean 0.000
_refine_ls_structure_factor_coef Fsqd
_refine_ls_weighting_details 'calc w=1/[\s^2^(Fo^2^)+(0.0126P)^2^+1.3998P] where P=(Fo^2^+2Fc^2^)/3'
_refine_ls_weighting_scheme calc
_refine_ls_wR_factor_gt 0.0706
_refine_ls_wR_factor_ref 0.0729
_reflns_number_gt 4297
_reflns_number_total 4823
_reflns_threshold_expression >2sigma(I)
_cod_data_source_file om501036c_si_003.cif
_cod_data_source_block 8
_cod_depositor_comments 'Adding full bibliography for 4084974--4084984.cif.'
_cod_original_cell_volume 2117.5(10)
_cod_original_sg_symbol_H-M P2(1)/c
_cod_database_code 4084983

loop_
_symmetry_equiv_pos_as_xyz
'x, y, z'
'-x, y+1/2, -z+1/2'
'-x, -y, -z'
'x, -y-1/2, z-1/2'

loop_
_atom_site_label
_atom_site_type_symbol
_atom_site_fract_x
_atom_site_fract_y
_atom_site_fract_z
_atom_site_U_iso_or_equiv
_atom_site_adp_type
_atom_site_occupancy
_atom_site_symmetry_multiplicity
_atom_site_calc_flag
_atom_site_refinement_flags
C1 C 0.6351(3) 0.5466(3) 1.14781(14) 0.0364(7) Uani 1 1 d .
H1A H 0.6030 0.4498 1.1411 0.044 Uiso 1 1 calc R
H1B H 0.6226 0.5890 1.1912 0.044 Uiso 1 1 calc R
C2 C 0.7612(3) 0.5410(3) 1.15392(13) 0.0333(6) Uani 1 1 d .
H2A H 0.8050 0.5683 1.2023 0.040 Uiso 1 1 calc R
H2B H 0.7830 0.4440 1.1433 0.040 Uiso 1 1 calc R
C10 C 0.5405(2) 0.8219(3) 0.95763(12) 0.0250(5) Uani 1 1 d .
C11 C 0.4566(2) 0.7662(3) 0.98433(14) 0.0314(6) Uani 1 1 d .
H11 H 0.3831 0.7889 0.9600 0.038 Uiso 1 1 calc R
C12 C 0.4769(2) 0.6764(3) 1.04663(14) 0.0344(6) Uani 1 1 d .
H12 H 0.4181 0.6425 1.0629 0.041 Uiso 1 1 calc R
C13 C 0.5848(2) 0.6403(3) 1.08266(13) 0.0283(5) Uani 1 1 d .
C14 C 0.6716(2) 0.6979(3) 1.05705(12) 0.0233(5) Uani 1 1 d .
C15 C 0.7774(2) 0.6494(3) 1.09806(12) 0.0253(5) Uani 1 1 d .
C16 C 0.8703(2) 0.6990(3) 1.08103(13) 0.0275(5) Uani 1 1 d .
H16 H 0.9411 0.6713 1.1085 0.033 Uiso 1 1 calc R
C17 C 0.8564(2) 0.7928(3) 1.02110(12) 0.0247(5) Uani 1 1 d .
H17 H 0.9195 0.8263 1.0094 0.030 Uiso 1 1 calc R
C18 C 0.7527(2) 0.8372(3) 0.97887(11) 0.0209(5) Uani 1 1 d .
C19 C 0.6536(2) 0.7906(3) 0.99587(12) 0.0220(5) Uani 1 1 d .
C20 C 0.8343(2) 0.8764(3) 0.85384(12) 0.0223(5) Uani 1 1 d .
C21 C 0.8146(2) 0.7417(3) 0.81904(14) 0.0323(6) Uani 1 1 d .
H21 H 0.7494 0.6909 0.8169 0.039 Uiso 1 1 calc R
C22 C 0.8931(3) 0.6833(3) 0.78741(16) 0.0410(7) Uani 1 1 d .
H22 H 0.8800 0.5937 0.7641 0.049 Uiso 1 1 calc R
C23 C 0.9898(2) 0.7578(4) 0.79060(15) 0.0382(7) Uani 1 1 d .
H23 H 1.0422 0.7183 0.7698 0.046 Uiso 1 1 calc R
C24 C 1.0091(2) 0.8914(4) 0.82481(13) 0.0338(6) Uani 1 1 d .
H24 H 1.0744 0.9418 0.8268 0.041 Uiso 1 1 calc R
C25 C 0.9318(2) 0.9509(3) 0.85621(12) 0.0273(5) Uani 1 1 d .
H25 H 0.9454 1.0410 0.8790 0.033 Uiso 1 1 calc R
C30 C 0.7759(2) 1.1303(3) 0.92149(12) 0.0222(5) Uani 1 1 d .
C31 C 0.7563(2) 1.2285(3) 0.86342(14) 0.0301(6) Uani 1 1 d .
H31 H 0.7214 1.1970 0.8165 0.036 Uiso 1 1 calc R
C32 C 0.7888(3) 1.3715(3) 0.87569(15) 0.0376(7) Uani 1 1 d .
H32 H 0.7768 1.4361 0.8370 0.045 Uiso 1 1 calc R
C33 C 0.8395(3) 1.4197(3) 0.94583(16) 0.0404(7) Uani 1 1 d .
H33 H 0.8613 1.5164 0.9540 0.049 Uiso 1 1 calc R
C34 C 0.8576(2) 1.3234(3) 1.00340(15) 0.0347(6) Uani 1 1 d .
H34 H 0.8911 1.3560 1.0503 0.042 Uiso 1 1 calc R
C35 C 0.8262(2) 1.1788(3) 0.99163(13) 0.0272(5) Uani 1 1 d .
H35 H 0.8388 1.1145 1.0305 0.033 Uiso 1 1 calc R
P1 P 0.73232(5) 0.94469(7) 0.89755(3) 0.02082(13) Uani 1 1 d .
Cl1 Cl 0.29298(6) 0.89290(12) 0.83116(4) 0.0502(2) Uani 1 1 d .
Cl2 Cl 0.51127(6) 0.75024(9) 0.78023(4) 0.03866(17) Uani 1 1 d .
Sb1 Sb 0.498391(14) 0.94878(2) 0.858354(9) 0.02744(6) Uani 1 1 d .

loop_
_atom_site_aniso_label
_atom_site_aniso_U_11
_atom_site_aniso_U_22
_atom_site_aniso_U_33
_atom_site_aniso_U_23
_atom_site_aniso_U_13
_atom_site_aniso_U_12
C1 0.0476(18) 0.0395(16) 0.0259(12) 0.0055(11) 0.0165(11) -0.0048(14)
C2 0.0415(16) 0.0366(16) 0.0216(12) 0.0055(10) 0.0084(10) 0.0006(13)
C10 0.0259(13) 0.0285(13) 0.0216(11) -0.0024(9) 0.0082(9) -0.0021(10)
C11 0.0233(13) 0.0422(16) 0.0299(12) -0.0014(11) 0.0096(10) -0.0019(12)
C12 0.0307(14) 0.0438(17) 0.0338(13) 0.0004(12) 0.0175(11) -0.0082(13)
C13 0.0372(14) 0.0295(13) 0.0217(11) -0.0018(10) 0.0139(10) -0.0050(12)
C14 0.0282(13) 0.0246(12) 0.0191(10) -0.0031(9) 0.0099(9) -0.0041(10)
C15 0.0366(14) 0.0220(12) 0.0169(10) -0.0025(9) 0.0067(9) -0.0019(11)
C16 0.0268(13) 0.0301(14) 0.0225(11) 0.0015(9) 0.0020(9) 0.0006(11)
C17 0.0224(12) 0.0290(13) 0.0218(11) -0.0005(9) 0.0047(9) -0.0022(10)
C18 0.0231(11) 0.0213(12) 0.0186(10) -0.0009(8) 0.0063(8) -0.0016(9)
C19 0.0228(12) 0.0242(12) 0.0198(10) -0.0042(9) 0.0072(9) -0.0013(10)
C20 0.0228(12) 0.0242(13) 0.0196(10) 0.0035(9) 0.0054(8) -0.0001(10)
C21 0.0375(15) 0.0254(14) 0.0367(14) -0.0022(11) 0.0148(11) -0.0047(12)
C22 0.0507(19) 0.0306(15) 0.0470(17) -0.0030(12) 0.0226(14) 0.0052(14)
C23 0.0363(16) 0.0491(19) 0.0338(14) 0.0081(12) 0.0173(12) 0.0160(14)
C24 0.0234(13) 0.0517(18) 0.0262(13) 0.0092(12) 0.0067(10) 0.0012(13)
C25 0.0238(13) 0.0360(15) 0.0220(11) 0.0000(10) 0.0059(9) -0.0057(11)
C30 0.0216(11) 0.0201(12) 0.0245(11) 0.0011(9) 0.0058(9) 0.0002(9)
C31 0.0361(15) 0.0252(13) 0.0267(12) 0.0037(10) 0.0047(10) -0.0025(11)
C32 0.0521(19) 0.0254(15) 0.0352(14) 0.0054(11) 0.0121(13) -0.0014(13)
C33 0.055(2) 0.0243(15) 0.0434(16) -0.0061(11) 0.0169(14) -0.0061(14)
C34 0.0417(16) 0.0302(15) 0.0310(13) -0.0090(11) 0.0081(11) -0.0019(12)
C35 0.0280(13) 0.0297(14) 0.0237(11) -0.0021(10) 0.0068(9) 0.0004(11)
P1 0.0202(3) 0.0229(3) 0.0190(3) 0.0011(2) 0.0048(2) -0.0029(2)
Cl1 0.0204(3) 0.0783(6) 0.0492(4) 0.0156(4) 0.0050(3) 0.0025(4)
Cl2 0.0369(4) 0.0496(5) 0.0307(3) -0.0106(3) 0.0114(3) -0.0154(3)
Sb1 0.02256(11) 0.03004(10) 0.02769(10) 0.00525(7) 0.00366(6) 0.00059(7)

loop_
_atom_type_symbol
_atom_type_description
_atom_type_scat_dispersion_real
_atom_type_scat_dispersion_imag
_atom_type_scat_source
C C 0.0033 0.0016 'International Tables Vol C Tables 4.2.6.8 and 6.1.1.4'
H H 0.0000 0.0000 'International Tables Vol C Tables 4.2.6.8 and 6.1.1.4'
P P 0.1023 0.0942 'International Tables Vol C Tables 4.2.6.8 and 6.1.1.4'
Cl Cl 0.1484 0.1585 'International Tables Vol C Tables 4.2.6.8 and 6.1.1.4'
Sb Sb -0.5866 1.5461 'International Tables Vol C Tables 4.2.6.8 and 6.1.1.4'

loop_
_geom_angle_atom_site_label_1
_geom_angle_atom_site_label_2
_geom_angle_atom_site_label_3
_geom_angle
C13 C1 C2 105.2(2)
C15 C2 C1 105.0(2)
C11 C10 C19 118.5(2)
C11 C10 Sb1 120.01(19)
C19 C10 Sb1 121.46(18)
C10 C11 C12 123.5(2)
C13 C12 C11 119.1(2)
C12 C13 C14 118.4(2)
C12 C13 C1 132.9(2)
C14 C13 C1 108.7(2)
C15 C14 C13 112.2(2)
C15 C14 C19 124.1(2)
C13 C14 C19 123.7(2)
C16 C15 C14 119.1(2)
C16 C15 C2 132.6(2)
C14 C15 C2 108.2(2)
C15 C16 C17 118.7(2)
C18 C17 C16 122.7(2)
C17 C18 C19 120.4(2)
C17 C18 P1 123.39(19)
C19 C18 P1 116.07(17)
C14 C19 C10 116.9(2)
C14 C19 C18 115.0(2)
C10 C19 C18 128.1(2)
C25 C20 C21 119.3(2)
C25 C20 P1 122.41(19)
C21 C20 P1 118.3(2)
C20 C21 C22 119.8(3)
C23 C22 C21 120.3(3)
C22 C23 C24 119.8(3)
C23 C24 C25 120.5(3)
C24 C25 C20 120.2(3)
C35 C30 C31 119.6(2)
C35 C30 P1 124.78(19)
C31 C30 P1 115.59(18)
C32 C31 C30 120.1(2)
C31 C32 C33 120.2(3)
C34 C33 C32 119.9(3)
C33 C34 C35 120.5(3)
C34 C35 C30 119.7(2)
C18 P1 C30 109.68(11)
C18 P1 C20 105.19(11)
C30 P1 C20 104.00(12)
C18 P1 Sb1 97.10(8)
C30 P1 Sb1 105.80(8)
C20 P1 Sb1 133.71(8)
C10 Sb1 Cl2 95.62(7)
C10 Sb1 Cl1 93.16(7)
Cl2 Sb1 Cl1 87.58(3)
C10 Sb1 P1 77.22(7)
Cl2 Sb1 P1 84.87(2)
Cl1 Sb1 P1 167.10(3)

loop_
_geom_bond_atom_site_label_1
_geom_bond_atom_site_label_2
_geom_bond_distance
C1 C13 1.503(4)
C1 C2 1.548(4)
C2 C15 1.518(4)
C10 C11 1.387(4)
C10 C19 1.428(3)
C10 Sb1 2.170(2)
C11 C12 1.416(4)
C12 C13 1.373(4)
C13 C14 1.413(3)
C14 C15 1.409(4)
C14 C19 1.417(3)
C15 C16 1.369(4)
C16 C17 1.409(3)
C17 C18 1.385(3)
C18 C19 1.431(3)
C18 P1 1.804(2)
C20 C25 1.387(3)
C20 C21 1.396(4)
C20 P1 1.822(3)
C21 C22 1.398(4)
C22 C23 1.375(4)
C23 C24 1.382(5)
C24 C25 1.385(4)
C30 C35 1.391(3)
C30 C31 1.402(3)
C30 P1 1.811(3)
C31 C32 1.377(4)
C32 C33 1.390(4)
C33 C34 1.384(4)
C34 C35 1.387(4)
P1 Sb1 2.8080(9)
Cl1 Sb1 2.5254(10)
Cl2 Sb1 2.3960(9)
